data_7025343
loop_
_publ_author_name
'Wang, Peng-Fei'
'Duan, Yan'
'Cao, Deng-Ke'
'Li, Yi-Zhi'
'Zheng, Li-Min'

_publ_section_title
;
 Metal carboxylate-phosphonates containing flexible N-donor co-ligands.
;
_journal_issue 19
_journal_name_full 'Dalton transactions (Cambridge, England : 2003)'
_journal_page_first 4559
_journal_page_last 4565
_journal_paper_doi 10.1039/b927100g
_journal_volume 39
_journal_year 2010
_chemical_formula_sum 'C28 H24 N4 O11 P2 Zn3'
_chemical_formula_weight 850.56
_chemical_name_systematic
;
?
;
_space_group_IT_number 2
_symmetry_cell_setting triclinic
_symmetry_space_group_name_Hall '-P 1'
_symmetry_space_group_name_H-M 'P -1'
_atom_sites_solution_hydrogens geom
_atom_sites_solution_primary direct
_atom_sites_solution_secondary difmap
_audit_creation_method SHELXL-97
_cell_angle_alpha 72.734(14)
_cell_angle_beta 77.094(14)
_cell_angle_gamma 83.361(17)
_cell_formula_units_Z 2
_cell_length_a 10.251(8)
_cell_length_b 12.455(11)
_cell_length_c 12.852(11)
_cell_measurement_reflns_used 3506
_cell_measurement_temperature 291(2)
_cell_measurement_theta_max 28.0795
_cell_measurement_theta_min 2.382
_cell_volume 1525(2)
_computing_structure_refinement 'SHELXL-97 (Sheldrick, 1997)'
_computing_structure_solution 'SHELXS-97 (Sheldrick, 1990)'
_diffrn_ambient_temperature 291(2)
_diffrn_measured_fraction_theta_full 0.972
_diffrn_measured_fraction_theta_max 0.972
_diffrn_radiation_monochromator graphite
_diffrn_radiation_source 'fine-focus sealed tube'
_diffrn_radiation_type MoK\a
_diffrn_radiation_wavelength 0.71073
_diffrn_reflns_av_R_equivalents 0.0256
_diffrn_reflns_av_sigmaI/netI 0.0612
_diffrn_reflns_limit_h_max 8
_diffrn_reflns_limit_h_min -12
_diffrn_reflns_limit_k_max 15
_diffrn_reflns_limit_k_min -15
_diffrn_reflns_limit_l_max 14
_diffrn_reflns_limit_l_min -15
_diffrn_reflns_number 8230
_diffrn_reflns_theta_full 26.00
_diffrn_reflns_theta_max 26.00
_diffrn_reflns_theta_min 2.04
_exptl_absorpt_coefficient_mu 2.514
_exptl_absorpt_correction_T_max 0.5837
_exptl_absorpt_correction_T_min 0.5192
_exptl_absorpt_correction_type multi-scan
_exptl_crystal_colour colorless
_exptl_crystal_density_diffrn 1.852
_exptl_crystal_density_method 'not measured'
_exptl_crystal_description block
_exptl_crystal_F_000 856
_exptl_crystal_size_max 0.20
_exptl_crystal_size_mid 0.18
_exptl_crystal_size_min 0.15
_refine_diff_density_max 0.426
_refine_diff_density_min -0.724
_refine_diff_density_rms 0.099
_refine_ls_extinction_method none
_refine_ls_goodness_of_fit_ref 1.014
_refine_ls_hydrogen_treatment constr
_refine_ls_matrix_type full
_refine_ls_number_parameters 433
_refine_ls_number_reflns 5837
_refine_ls_number_restraints 0
_refine_ls_restrained_S_all 1.014
_refine_ls_R_factor_all 0.0667
_refine_ls_R_factor_gt 0.0507
_refine_ls_shift/su_max 0.000
_refine_ls_shift/su_mean 0.000
_refine_ls_structure_factor_coef Fsqd
_refine_ls_weighting_details 'calc w=1/[\s^2^(Fo^2^)+(0.0500P)^2^+1.2200P] where P=(Fo^2^+2Fc^2^)/3'
_refine_ls_weighting_scheme calc
_refine_ls_wR_factor_gt 0.1015
_refine_ls_wR_factor_ref 0.1043
_reflns_number_gt 4242
_reflns_number_total 5837
_reflns_threshold_expression >2sigma(I)
_cod_data_source_file b927100g.txt
_cod_data_source_block 1
_cod_depositor_comments
;
The following automatic conversions were performed:

'_symmetry_cell_setting' value 'Triclinic' changed to 'triclinic'
according to /home/saulius/struct/CIF-dictionaries/cif_core.dic
dictionary named 'cif_core.dic' version 2.4.2 from
2011-04-26.

'_exptl_absorpt_correction_type' value 'Multi-scan'
changed to 'multi-scan' according to
/home/saulius/struct/CIF-dictionaries/cif_core.dic dictionary named
'cif_core.dic' version 2.4.2 from 2011-04-26.

Automatic conversion script
Id: cif_fix_values 1891 2012-01-12 08:04:46Z andrius 
;
_cod_original_sg_symbol_H-M 'P-1 '
_cod_database_code 7025343

loop_
_symmetry_equiv_pos_as_xyz
'x, y, z'
'-x, -y, -z'

loop_
_atom_site_label
_atom_site_type_symbol
_atom_site_fract_x
_atom_site_fract_y
_atom_site_fract_z
_atom_site_U_iso_or_equiv
_atom_site_adp_type
_atom_site_occupancy
_atom_site_symmetry_multiplicity
_atom_site_calc_flag
_atom_site_refinement_flags
C1 C 0.6540(5) 0.8699(4) -0.3551(4) 0.0369(11) Uani 1 1 d .
C2 C 0.5531(5) 0.8750(4) -0.4125(4) 0.0361(11) Uani 1 1 d .
H2 H 0.5758 0.8815 -0.4883 0.043 Uiso 1 1 calc R
C3 C 0.4221(4) 0.8706(4) -0.3616(4) 0.0302(9) Uani 1 1 d .
H3 H 0.3570 0.8758 -0.4032 0.036 Uiso 1 1 calc R
C4 C 0.3834(4) 0.8585(4) -0.2480(4) 0.0297(9) Uani 1 1 d .
C5 C 0.4842(5) 0.8537(4) -0.1893(4) 0.0364(11) Uani 1 1 d .
H5 H 0.4614 0.8466 -0.1134 0.044 Uiso 1 1 calc R
C6 C 0.6172(5) 0.8592(4) -0.2419(4) 0.0333(10) Uani 1 1 d .
H6 H 0.6828 0.8557 -0.2011 0.040 Uiso 1 1 calc R
C7 C 0.2416(5) 0.8507(4) -0.1923(3) 0.0287(9) Uani 1 1 d .
C8 C 0.6616(5) 0.8323(4) 0.2484(4) 0.0317(10) Uani 1 1 d .
C9 C 0.5169(5) 0.8503(4) 0.2340(4) 0.0327(10) Uani 1 1 d .
C10 C 0.4918(5) 0.8740(4) 0.1289(4) 0.0322(10) Uani 1 1 d .
H10 H 0.5623 0.8762 0.0686 0.039 Uiso 1 1 calc R
C11 C 0.3607(4) 0.8947(4) 0.1130(4) 0.0327(10) Uani 1 1 d .
H11 H 0.3445 0.9112 0.0414 0.039 Uiso 1 1 calc R
C12 C 0.2531(5) 0.8914(4) 0.2010(4) 0.0338(10) Uani 1 1 d .
C13 C 0.2821(5) 0.8671(4) 0.3054(4) 0.0358(10) Uani 1 1 d .
H13 H 0.2125 0.8642 0.3665 0.043 Uiso 1 1 calc R
C14 C 0.4134(4) 0.8470(4) 0.3212(4) 0.0316(10) Uani 1 1 d .
H14 H 0.4304 0.8311 0.3925 0.038 Uiso 1 1 calc R
C15 C -0.0870(5) 0.6156(4) 0.0823(4) 0.0317(10) Uani 1 1 d .
H15 H -0.0553 0.6064 0.1470 0.038 Uiso 1 1 calc R
C16 C -0.1316(5) 0.6858(4) -0.0802(4) 0.0345(10) Uani 1 1 d .
H16 H -0.1355 0.7351 -0.1499 0.041 Uiso 1 1 calc R
C17 C -0.1862(5) 0.5842(4) -0.0375(4) 0.0328(10) Uani 1 1 d .
H17 H -0.2347 0.5511 -0.0718 0.039 Uiso 1 1 calc R
C18 C -0.1905(5) 0.4281(4) 0.1398(4) 0.0334(10) Uani 1 1 d .
H18A H -0.1159 0.3949 0.1757 0.040 Uiso 1 1 calc R
H18B H -0.2028 0.3806 0.0953 0.040 Uiso 1 1 calc R
C19 C -0.3146(5) 0.4283(4) 0.2277(4) 0.0354(10) Uani 1 1 d .
C20 C -0.4361(5) 0.4559(4) 0.1947(4) 0.0380(11) Uani 1 1 d .
H20 H -0.4373 0.4781 0.1191 0.046 Uiso 1 1 calc R
C21 C -0.5565(5) 0.4516(4) 0.2701(4) 0.0349(11) Uani 1 1 d .
H21 H -0.6375 0.4695 0.2462 0.042 Uiso 1 1 calc R
C22 C -0.5532(5) 0.4208(4) 0.3793(4) 0.0351(11) Uani 1 1 d .
H22 H -0.6334 0.4191 0.4307 0.042 Uiso 1 1 calc R
C23 C -0.4352(5) 0.3918(4) 0.4172(4) 0.0375(11) Uani 1 1 d .
H23 H -0.4362 0.3701 0.4932 0.045 Uiso 1 1 calc R
C24 C -0.3129(5) 0.3949(4) 0.3409(4) 0.0350(11) Uani 1 1 d .
C25 C -0.1882(5) 0.3608(4) 0.3842(4) 0.0359(11) Uani 1 1 d .
H25A H -0.1335 0.3102 0.3454 0.043 Uiso 1 1 calc R
H25B H -0.2101 0.3206 0.4625 0.043 Uiso 1 1 calc R
C26 C -0.1677(5) 0.5640(4) 0.3674(4) 0.0343(10) Uani 1 1 d .
H26 H -0.2589 0.5833 0.3727 0.041 Uiso 1 1 calc R
C27 C 0.0220(5) 0.4647(4) 0.3609(4) 0.0369(11) Uani 1 1 d .
H27 H 0.0864 0.4057 0.3608 0.044 Uiso 1 1 calc R
C28 C 0.0430(5) 0.5721(4) 0.3524(4) 0.0396(11) Uani 1 1 d .
H28 H 0.1263 0.5995 0.3449 0.047 Uiso 1 1 calc R
N1 N -0.0694(4) 0.7039(3) -0.0030(3) 0.0307(8) Uani 1 1 d .
N2 N -0.1561(4) 0.5396(3) 0.0659(3) 0.0338(9) Uani 1 1 d .
N3 N -0.0748(4) 0.6346(3) 0.3563(3) 0.0349(9) Uani 1 1 d .
N4 N -0.1109(4) 0.4596(3) 0.3698(3) 0.0361(9) Uani 1 1 d .
O1 O 0.8378(3) 0.9957(3) -0.5092(3) 0.0378(8) Uani 1 1 d .
O2 O 0.9088(3) 0.8640(3) -0.3381(3) 0.0341(7) Uani 1 1 d .
O3 O 0.8605(3) 0.7850(3) -0.4834(2) 0.0317(7) Uani 1 1 d .
O4 O 0.1545(3) 0.8457(3) -0.2470(3) 0.0331(7) Uani 1 1 d .
O5 O 0.2116(3) 0.8419(3) -0.0905(3) 0.0330(7) Uani 1 1 d .
O6 O 0.0826(3) 1.0338(3) 0.0942(3) 0.0393(8) Uani 1 1 d .
O7 O 0.0579(3) 0.8258(3) 0.1309(2) 0.0313(7) Uani 1 1 d .
O8 O -0.0082(3) 0.9144(3) 0.2859(3) 0.0331(7) Uani 1 1 d .
O9 O 0.6802(3) 0.8133(3) 0.3465(3) 0.0348(7) Uani 1 1 d .
O10 O 0.7526(3) 0.8338(3) 0.1715(3) 0.0355(7) Uani 1 1 d .
O1W O 0.2896(3) 0.6399(3) 0.0883(3) 0.0348(7) Uani 1 1 d .
H1WA H 0.2479 0.6937 0.1122 0.042 Uiso 1 1 d R
H1WB H 0.3177 0.6675 0.0189 0.042 Uiso 1 1 d R
P1 P 0.82616(13) 0.87856(10) -0.42633(10) 0.0332(3) Uani 1 1 d .
P2 P 0.08752(13) 0.91907(11) 0.17334(10) 0.0338(3) Uani 1 1 d .
Zn1 Zn 0.01838(5) 0.84296(4) -0.01373(4) 0.03051(14) Uani 1 1 d .
Zn2 Zn -0.05215(5) 1.04717(4) 0.34703(4) 0.03103(14) Uani 1 1 d .
Zn3 Zn -0.13472(5) 0.79112(4) 0.36259(4) 0.03106(14) Uani 1 1 d .

loop_
_atom_site_aniso_label
_atom_site_aniso_U_11
_atom_site_aniso_U_22
_atom_site_aniso_U_33
_atom_site_aniso_U_23
_atom_site_aniso_U_13
_atom_site_aniso_U_12
C1 0.027(2) 0.040(3) 0.039(3) -0.006(2) -0.0023(19) -0.004(2)
C2 0.036(3) 0.034(3) 0.036(3) -0.009(2) -0.003(2) -0.003(2)
C3 0.024(2) 0.035(2) 0.033(2) -0.0079(19) -0.0106(18) -0.0025(18)
C4 0.027(2) 0.027(2) 0.031(2) -0.0033(18) 0.0002(17) -0.0053(17)
C5 0.040(3) 0.034(3) 0.033(2) -0.011(2) -0.001(2) -0.004(2)
C6 0.029(2) 0.038(3) 0.032(2) -0.008(2) -0.0031(18) -0.0061(19)
C7 0.035(2) 0.027(2) 0.021(2) -0.0020(17) -0.0023(18) -0.0057(18)
C8 0.031(2) 0.035(2) 0.029(2) -0.0119(19) -0.0044(19) 0.0013(19)
C9 0.031(2) 0.038(3) 0.032(2) -0.010(2) -0.0152(19) 0.0023(19)
C10 0.028(2) 0.035(3) 0.037(3) -0.016(2) -0.0084(19) 0.0093(18)
C11 0.028(2) 0.040(3) 0.031(2) -0.013(2) -0.0046(18) 0.0027(19)
C12 0.038(3) 0.032(2) 0.034(2) -0.012(2) -0.011(2) 0.0030(19)
C13 0.040(3) 0.037(3) 0.031(2) -0.010(2) -0.009(2) 0.005(2)
C14 0.027(2) 0.030(2) 0.038(2) -0.009(2) -0.0122(19) 0.0076(18)
C15 0.034(2) 0.028(2) 0.035(2) -0.0071(19) -0.0102(19) -0.0079(19)
C16 0.037(3) 0.041(3) 0.030(2) -0.010(2) -0.0115(19) -0.011(2)
C17 0.030(2) 0.034(2) 0.039(3) -0.013(2) -0.0101(19) -0.0116(19)
C18 0.034(3) 0.034(2) 0.030(2) -0.007(2) 0.0015(19) -0.012(2)
C19 0.036(3) 0.033(2) 0.041(3) -0.014(2) -0.004(2) -0.013(2)
C20 0.041(3) 0.032(2) 0.038(3) -0.009(2) 0.004(2) -0.013(2)
C21 0.038(3) 0.030(2) 0.032(2) -0.0049(19) 0.003(2) -0.0150(19)
C22 0.033(3) 0.028(2) 0.038(3) -0.012(2) 0.016(2) -0.0147(19)
C23 0.040(3) 0.037(3) 0.037(3) -0.018(2) 0.005(2) -0.015(2)
C24 0.034(3) 0.039(3) 0.035(2) -0.017(2) 0.0056(19) -0.019(2)
C25 0.034(3) 0.034(3) 0.042(3) -0.008(2) -0.011(2) -0.013(2)
C26 0.040(3) 0.029(2) 0.034(2) -0.0097(19) -0.005(2) -0.0015(19)
C27 0.038(3) 0.029(2) 0.046(3) -0.016(2) -0.013(2) 0.010(2)
C28 0.031(3) 0.042(3) 0.046(3) -0.012(2) -0.014(2) 0.004(2)
N1 0.0231(19) 0.035(2) 0.030(2) -0.0011(16) -0.0060(15) -0.0050(16)
N2 0.036(2) 0.033(2) 0.028(2) -0.0044(16) -0.0015(16) -0.0086(17)
N3 0.039(2) 0.032(2) 0.034(2) -0.0081(17) -0.0127(17) 0.0032(17)
N4 0.035(2) 0.039(2) 0.037(2) -0.0102(18) -0.0126(17) -0.0064(17)
O1 0.0348(18) 0.0384(19) 0.0318(17) -0.0033(15) 0.0017(14) -0.0025(14)
O2 0.0305(17) 0.0345(18) 0.0365(18) -0.0068(14) -0.0033(13) -0.0129(13)
O3 0.0299(16) 0.0379(18) 0.0246(15) -0.0092(14) 0.0008(12) -0.0019(13)
O4 0.0309(17) 0.0355(18) 0.0306(16) -0.0042(13) -0.0083(13) -0.0015(13)
O5 0.0289(16) 0.0394(18) 0.0331(17) -0.0160(14) -0.0026(13) -0.0024(14)
O6 0.0315(18) 0.041(2) 0.0363(18) -0.0025(15) -0.0015(14) 0.0018(15)
O7 0.0305(17) 0.0307(16) 0.0320(17) -0.0099(13) -0.0046(13) 0.0002(13)
O8 0.0335(17) 0.0295(17) 0.0339(17) -0.0077(13) -0.0021(14) -0.0044(13)
O9 0.0327(17) 0.0347(18) 0.0382(18) -0.0108(14) -0.0140(14) 0.0079(14)
O10 0.0318(17) 0.0386(19) 0.0366(18) -0.0109(15) -0.0118(14) 0.0060(14)
O1W 0.0460(19) 0.0303(17) 0.0348(18) -0.0152(14) -0.0160(15) 0.0033(14)
P1 0.0333(6) 0.0310(6) 0.0316(6) -0.0048(5) -0.0026(5) -0.0049(5)
P2 0.0350(7) 0.0314(6) 0.0313(6) -0.0059(5) -0.0034(5) -0.0009(5)
Zn1 0.0318(3) 0.0294(3) 0.0281(3) -0.0046(2) -0.0057(2) -0.0023(2)
Zn2 0.0287(3) 0.0281(3) 0.0323(3) -0.0042(2) -0.0026(2) -0.0038(2)
Zn3 0.0313(3) 0.0298(3) 0.0317(3) -0.0083(2) -0.0059(2) -0.0017(2)

loop_
_atom_type_symbol
_atom_type_description
_atom_type_scat_dispersion_real
_atom_type_scat_dispersion_imag
_atom_type_scat_source
C C 0.0033 0.0016 'International Tables Vol C Tables 4.2.6.8 and 6.1.1.4'
H H 0.0000 0.0000 'International Tables Vol C Tables 4.2.6.8 and 6.1.1.4'
N N 0.0061 0.0033 'International Tables Vol C Tables 4.2.6.8 and 6.1.1.4'
O O 0.0106 0.0060 'International Tables Vol C Tables 4.2.6.8 and 6.1.1.4'
P P 0.1023 0.0942 'International Tables Vol C Tables 4.2.6.8 and 6.1.1.4'
Zn Zn 0.2839 1.4301 'International Tables Vol C Tables 4.2.6.8 and 6.1.1.4'

loop_
_geom_angle_atom_site_label_1
_geom_angle_atom_site_label_2
_geom_angle_atom_site_label_3
_geom_angle
_geom_angle_site_symmetry_1
_geom_angle_site_symmetry_3
C2 C1 C6 117.8(4) . .
C2 C1 P1 120.5(4) . .
C6 C1 P1 121.7(4) . .
C3 C2 C1 121.9(5) . .
C3 C2 H2 119.0 . .
C1 C2 H2 119.0 . .
C2 C3 C4 121.1(4) . .
C2 C3 H3 119.5 . .
C4 C3 H3 119.5 . .
C3 C4 C5 117.5(4) . .
C3 C4 C7 121.0(4) . .
C5 C4 C7 121.5(4) . .
C6 C5 C4 121.1(4) . .
C6 C5 H5 119.4 . .
C4 C5 H5 119.4 . .
C5 C6 C1 120.6(4) . .
C5 C6 H6 119.7 . .
C1 C6 H6 119.7 . .
O5 C7 O4 121.9(4) . .
O5 C7 C4 118.6(4) . .
O4 C7 C4 119.3(4) . .
O10 C8 O9 121.9(4) . .
O10 C8 C9 121.7(4) . .
O9 C8 C9 116.4(4) . .
C14 C9 C10 119.6(4) . .
C14 C9 C8 121.9(4) . .
C10 C9 C8 118.5(4) . .
C9 C10 C11 119.6(4) . .
C9 C10 H10 120.2 . .
C11 C10 H10 120.2 . .
C12 C11 C10 121.8(4) . .
C12 C11 H11 119.1 . .
C10 C11 H11 119.1 . .
C13 C12 C11 117.0(5) . .
C13 C12 P2 124.1(4) . .
C11 C12 P2 118.9(4) . .
C12 C13 C14 121.2(5) . .
C12 C13 H13 119.4 . .
C14 C13 H13 119.4 . .
C9 C14 C13 120.8(4) . .
C9 C14 H14 119.6 . .
C13 C14 H14 119.6 . .
N1 C15 N2 111.8(4) . .
N1 C15 H15 124.1 . .
N2 C15 H15 124.1 . .
C17 C16 N1 108.5(4) . .
C17 C16 H16 125.8 . .
N1 C16 H16 125.8 . .
C16 C17 N2 106.7(4) . .
C16 C17 H17 126.7 . .
N2 C17 H17 126.7 . .
N2 C18 C19 114.1(4) . .
N2 C18 H18A 108.7 . .
C19 C18 H18A 108.7 . .
N2 C18 H18B 108.7 . .
C19 C18 H18B 108.7 . .
H18A C18 H18B 107.6 . .
C20 C19 C24 118.9(5) . .
C20 C19 C18 118.1(4) . .
C24 C19 C18 122.8(5) . .
C19 C20 C21 122.2(5) . .
C19 C20 H20 118.9 . .
C21 C20 H20 118.9 . .
C22 C21 C20 118.2(5) . .
C22 C21 H21 120.9 . .
C20 C21 H21 120.9 . .
C21 C22 C23 122.1(4) . .
C21 C22 H22 118.9 . .
C23 C22 H22 118.9 . .
C22 C23 C24 119.8(5) . .
C22 C23 H23 120.1 . .
C24 C23 H23 120.1 . .
C19 C24 C23 118.7(5) . .
C19 C24 C25 122.8(4) . .
C23 C24 C25 118.5(4) . .
C24 C25 N4 111.5(4) . .
C24 C25 H25A 109.3 . .
N4 C25 H25A 109.3 . .
C24 C25 H25B 109.3 . .
N4 C25 H25B 109.3 . .
H25A C25 H25B 108.0 . .
N3 C26 N4 110.3(4) . .
N3 C26 H26 124.8 . .
N4 C26 H26 124.8 . .
N4 C27 C28 106.5(4) . .
N4 C27 H27 126.7 . .
C28 C27 H27 126.7 . .
C27 C28 N3 110.2(4) . .
C27 C28 H28 124.9 . .
N3 C28 H28 124.9 . .
C15 N1 C16 106.4(4) . .
C15 N1 Zn1 126.2(3) . .
C16 N1 Zn1 127.2(3) . .
C15 N2 C17 106.7(4) . .
C15 N2 C18 128.1(4) . .
C17 N2 C18 125.2(4) . .
C26 N3 C28 105.5(4) . .
C26 N3 Zn3 118.1(3) . .
C28 N3 Zn3 136.1(3) . .
C27 N4 C26 107.4(4) . .
C27 N4 C25 128.9(4) . .
C26 N4 C25 123.7(4) . .
P1 O1 Zn2 131.1(2) . 1_654
P1 O2 Zn2 126.53(19) . 2_675
P1 O3 Zn3 129.4(2) . 1_654
C7 O4 Zn2 136.4(3) . 2_575
C7 O5 Zn1 119.9(3) . .
P2 O6 Zn1 149.6(2) . 2_575
P2 O7 Zn1 126.05(19) . .
P2 O8 Zn2 122.84(18) . .
P2 O8 Zn3 122.48(19) . .
Zn2 O8 Zn3 112.80(16) . .
C8 O9 Zn3 115.6(3) . 1_655
H1WA O1W H1WB 106.4 . .
O2 P1 O3 111.5(2) . .
O2 P1 O1 111.59(19) . .
O3 P1 O1 112.35(19) . .
O2 P1 C1 106.4(2) . .
O3 P1 C1 108.5(2) . .
O1 P1 C1 106.2(2) . .
O6 P2 O7 114.7(2) . .
O6 P2 O8 111.12(19) . .
O7 P2 O8 108.96(18) . .
O6 P2 C12 107.3(2) . .
O7 P2 C12 107.8(2) . .
O8 P2 C12 106.6(2) . .
O6 Zn1 O7 126.09(14) 2_575 .
O6 Zn1 N1 105.96(16) 2_575 .
O7 Zn1 N1 106.87(14) . .
O6 Zn1 O5 110.93(14) 2_575 .
O7 Zn1 O5 94.29(14) . .
N1 Zn1 O5 112.34(15) . .
O2 Zn2 O1 115.64(15) 2_675 1_456
O2 Zn2 O4 100.68(15) 2_675 2_575
O1 Zn2 O4 110.11(15) 1_456 2_575
O2 Zn2 O8 117.77(14) 2_675 .
O1 Zn2 O8 106.62(14) 1_456 .
O4 Zn2 O8 105.27(14) 2_575 .
O9 Zn3 O3 105.27(13) 1_455 1_456
O9 Zn3 N3 106.90(15) 1_455 .
O3 Zn3 N3 103.52(15) 1_456 .
O9 Zn3 O8 120.19(14) 1_455 .
O3 Zn3 O8 99.49(13) 1_456 .
N3 Zn3 O8 118.84(16) . .

loop_
_geom_bond_atom_site_label_1
_geom_bond_atom_site_label_2
_geom_bond_distance
_geom_bond_site_symmetry_2
C1 C2 1.385(7) .
C1 C6 1.389(7) .
C1 P1 1.797(5) .
C2 C3 1.355(6) .
C2 H2 0.9300 .
C3 C4 1.391(6) .
C3 H3 0.9300 .
C4 C5 1.395(7) .
C4 C7 1.471(6) .
C5 C6 1.379(7) .
C5 H5 0.9300 .
C6 H6 0.9300 .
C7 O5 1.249(5) .
C7 O4 1.270(5) .
C8 O10 1.195(5) .
C8 O9 1.265(5) .
C8 C9 1.518(6) .
C9 C14 1.355(7) .
C9 C10 1.371(6) .
C10 C11 1.389(6) .
C10 H10 0.9300 .
C11 C12 1.387(6) .
C11 H11 0.9300 .
C12 C13 1.378(7) .
C12 P2 1.785(5) .
C13 C14 1.389(7) .
C13 H13 0.9300 .
C14 H14 0.9300 .
C15 N1 1.299(6) .
C15 N2 1.336(6) .
C15 H15 0.9300 .
C16 C17 1.353(6) .
C16 N1 1.374(6) .
C16 H16 0.9300 .
C17 N2 1.370(6) .
C17 H17 0.9300 .
C18 N2 1.461(6) .
C18 C19 1.502(6) .
C18 H18A 0.9700 .
C18 H18B 0.9700 .
C19 C20 1.378(7) .
C19 C24 1.393(7) .
C20 C21 1.384(7) .
C20 H20 0.9300 .
C21 C22 1.347(7) .
C21 H21 0.9300 .
C22 C23 1.375(7) .
C22 H22 0.9300 .
C23 C24 1.405(6) .
C23 H23 0.9300 .
C24 C25 1.475(7) .
C25 N4 1.484(6) .
C25 H25A 0.9700 .
C25 H25B 0.9700 .
C26 N3 1.326(6) .
C26 N4 1.356(6) .
C26 H26 0.9300 .
C27 N4 1.348(6) .
C27 C28 1.349(7) .
C27 H27 0.9300 .
C28 N3 1.359(6) .
C28 H28 0.9300 .
N1 Zn1 1.998(4) .
N3 Zn3 1.995(4) .
O1 P1 1.529(3) .
O1 Zn2 1.905(3) 1_654
O2 P1 1.519(4) .
O2 Zn2 1.903(3) 2_675
O3 P1 1.522(3) .
O3 Zn3 1.947(3) 1_654
O4 Zn2 1.948(3) 2_575
O5 Zn1 2.007(3) .
O6 P2 1.491(4) .
O6 Zn1 1.915(3) 2_575
O7 P2 1.507(3) .
O7 Zn1 1.936(3) .
O8 P2 1.545(3) .
O8 Zn2 1.999(3) .
O8 Zn3 2.000(3) .
O9 Zn3 1.933(3) 1_655
O1W H1WA 0.8501 .
O1W H1WB 0.8500 .
Zn1 O6 1.915(3) 2_575
Zn2 O2 1.903(3) 2_675
Zn2 O1 1.905(3) 1_456
Zn2 O4 1.948(3) 2_575
Zn3 O9 1.933(4) 1_455
Zn3 O3 1.947(3) 1_456

loop_
_geom_torsion_atom_site_label_1
_geom_torsion_atom_site_label_2
_geom_torsion_atom_site_label_3
_geom_torsion_atom_site_label_4
_geom_torsion
_geom_torsion_site_symmetry_1
_geom_torsion_site_symmetry_4
C6 C1 C2 C3 0.5(7) . .
P1 C1 C2 C3 -178.8(4) . .
C1 C2 C3 C4 -1.3(7) . .
C2 C3 C4 C5 1.4(7) . .
C2 C3 C4 C7 -178.3(4) . .
C3 C4 C5 C6 -0.8(7) . .
C7 C4 C5 C6 178.9(4) . .
C4 C5 C6 C1 0.1(7) . .
C2 C1 C6 C5 0.1(7) . .
P1 C1 C6 C5 179.4(4) . .
C3 C4 C7 O5 -178.8(4) . .
C5 C4 C7 O5 1.5(6) . .
C3 C4 C7 O4 5.8(6) . .
C5 C4 C7 O4 -173.9(4) . .
O10 C8 C9 C14 179.0(5) . .
O9 C8 C9 C14 0.4(7) . .
O10 C8 C9 C10 -3.1(7) . .
O9 C8 C9 C10 178.3(4) . .
C14 C9 C10 C11 0.2(7) . .
C8 C9 C10 C11 -177.8(4) . .
C9 C10 C11 C12 -0.4(7) . .
C10 C11 C12 C13 0.4(7) . .
C10 C11 C12 P2 180.0(4) . .
C11 C12 C13 C14 0.0(7) . .
P2 C12 C13 C14 -179.6(4) . .
C10 C9 C14 C13 0.1(7) . .
C8 C9 C14 C13 178.0(4) . .
C12 C13 C14 C9 -0.2(7) . .
N1 C16 C17 N2 -0.5(5) . .
N2 C18 C19 C20 68.2(6) . .
N2 C18 C19 C24 -116.1(5) . .
C24 C19 C20 C21 0.0(7) . .
C18 C19 C20 C21 175.9(4) . .
C19 C20 C21 C22 1.0(7) . .
C20 C21 C22 C23 -1.3(7) . .
C21 C22 C23 C24 0.7(7) . .
C20 C19 C24 C23 -0.6(7) . .
C18 C19 C24 C23 -176.4(4) . .
C20 C19 C24 C25 178.3(4) . .
C18 C19 C24 C25 2.5(7) . .
C22 C23 C24 C19 0.3(7) . .
C22 C23 C24 C25 -178.6(4) . .
C19 C24 C25 N4 75.6(6) . .
C23 C24 C25 N4 -105.5(5) . .
N4 C27 C28 N3 0.3(6) . .
N2 C15 N1 C16 0.6(5) . .
N2 C15 N1 Zn1 176.2(3) . .
C17 C16 N1 C15 0.0(5) . .
C17 C16 N1 Zn1 -175.6(3) . .
N1 C15 N2 C17 -0.9(5) . .
N1 C15 N2 C18 176.9(4) . .
C16 C17 N2 C15 0.8(5) . .
C16 C17 N2 C18 -177.1(4) . .
C19 C18 N2 C15 84.3(6) . .
C19 C18 N2 C17 -98.2(5) . .
N4 C26 N3 C28 -0.4(5) . .
N4 C26 N3 Zn3 -175.2(3) . .
C27 C28 N3 C26 0.1(6) . .
C27 C28 N3 Zn3 173.5(4) . .
C28 C27 N4 C26 -0.5(6) . .
C28 C27 N4 C25 -178.2(5) . .
N3 C26 N4 C27 0.6(5) . .
N3 C26 N4 C25 178.5(4) . .
C24 C25 N4 C27 -154.2(5) . .
C24 C25 N4 C26 28.4(6) . .
O5 C7 O4 Zn2 100.8(5) . 2_575
C4 C7 O4 Zn2 -83.9(5) . 2_575
O4 C7 O5 Zn1 -9.4(6) . .
C4 C7 O5 Zn1 175.3(3) . .
O10 C8 O9 Zn3 1.6(6) . 1_655
C9 C8 O9 Zn3 -179.8(3) . 1_655
Zn2 O2 P1 O3 107.8(3) 2_675 .
Zn2 O2 P1 O1 -18.7(3) 2_675 .
Zn2 O2 P1 C1 -134.2(3) 2_675 .
Zn3 O3 P1 O2 -145.4(2) 1_654 .
Zn3 O3 P1 O1 -19.4(3) 1_654 .
Zn3 O3 P1 C1 97.7(3) 1_654 .
Zn2 O1 P1 O2 97.5(3) 1_654 .
Zn2 O1 P1 O3 -28.6(3) 1_654 .
Zn2 O1 P1 C1 -147.0(3) 1_654 .
C2 C1 P1 O2 -177.0(4) . .
C6 C1 P1 O2 3.7(5) . .
C2 C1 P1 O3 -57.0(5) . .
C6 C1 P1 O3 123.7(4) . .
C2 C1 P1 O1 63.9(5) . .
C6 C1 P1 O1 -115.3(4) . .
Zn1 O6 P2 O7 66.7(5) 2_575 .
Zn1 O6 P2 O8 -57.4(5) 2_575 .
Zn1 O6 P2 C12 -173.6(4) 2_575 .
Zn1 O7 P2 O6 1.0(3) . .
Zn1 O7 P2 O8 126.3(2) . .
Zn1 O7 P2 C12 -118.4(2) . .
Zn2 O8 P2 O6 -30.5(3) . .
Zn3 O8 P2 O6 132.8(2) . .
Zn2 O8 P2 O7 -157.8(2) . .
Zn3 O8 P2 O7 5.4(3) . .
Zn2 O8 P2 C12 86.1(3) . .
Zn3 O8 P2 C12 -110.6(2) . .
C13 C12 P2 O6 121.2(4) . .
C11 C12 P2 O6 -58.4(4) . .
C13 C12 P2 O7 -114.8(4) . .
C11 C12 P2 O7 65.6(4) . .
C13 C12 P2 O8 2.0(5) . .
C11 C12 P2 O8 -177.5(4) . .
P2 O7 Zn1 O6 -36.4(3) . 2_575
P2 O7 Zn1 N1 -161.7(2) . .
P2 O7 Zn1 O5 83.4(2) . .
C15 N1 Zn1 O6 -141.4(4) . 2_575
C16 N1 Zn1 O6 33.3(4) . 2_575
C15 N1 Zn1 O7 -4.8(4) . .
C16 N1 Zn1 O7 170.0(4) . .
C15 N1 Zn1 O5 97.3(4) . .
C16 N1 Zn1 O5 -87.9(4) . .
C7 O5 Zn1 O6 -48.9(4) . 2_575
C7 O5 Zn1 O7 179.7(3) . .
C7 O5 Zn1 N1 69.5(4) . .
P2 O8 Zn2 O2 -44.0(3) . 2_675
Zn3 O8 Zn2 O2 151.32(15) . 2_675
P2 O8 Zn2 O1 -175.8(2) . 1_456
Zn3 O8 Zn2 O1 19.4(2) . 1_456
P2 O8 Zn2 O4 67.2(2) . 2_575
Zn3 O8 Zn2 O4 -97.53(18) . 2_575
C26 N3 Zn3 O9 -14.4(4) . 1_455
C28 N3 Zn3 O9 172.8(5) . 1_455
C26 N3 Zn3 O3 96.4(4) . 1_456
C28 N3 Zn3 O3 -76.4(5) . 1_456
C26 N3 Zn3 O8 -154.5(3) . .
C28 N3 Zn3 O8 32.7(5) . .
P2 O8 Zn3 O9 -97.3(2) . 1_455
Zn2 O8 Zn3 O9 67.5(2) . 1_455
P2 O8 Zn3 O3 148.8(2) . 1_456
Zn2 O8 Zn3 O3 -46.43(18) . 1_456
P2 O8 Zn3 N3 37.5(3) . .
Zn2 O8 Zn3 N3 -157.69(16) . .
